data_7201409
loop_
_publ_author_name
'Coronado, Eugenio'
'Gal\'an-Mascar\'os, Jos\'e R.'
'Mart\'i-Gastaldo, Carlos'

_publ_section_title
;
 Design of bimetallic magnetic chains based on oxalate complexes:
 towards single chain magnets
;
_journal_issue 10
_journal_name_full CrystEngComm
_journal_page_first 2143
_journal_paper_doi 10.1039/b910490a
_journal_volume 11
_journal_year 2009
_chemical_formula_moiety 'C28 H33 Co Cr K N3 O18'
_chemical_formula_sum 'C28 H33 Co Cr K N3 O18'
_chemical_formula_weight 849.60
_chemical_name_systematic
;
?
;
_space_group_IT_number 14
_symmetry_cell_setting monoclinic
_symmetry_space_group_name_Hall '-P 2yn'
_symmetry_space_group_name_H-M 'P 1 21/n 1'
_atom_sites_solution_hydrogens geom
_atom_sites_solution_primary direct
_atom_sites_solution_secondary difmap
_audit_creation_method SHELXL-97
_cell_angle_alpha 90.00
_cell_angle_beta 104.07(3)
_cell_angle_gamma 90.00
_cell_formula_units_Z 4
_cell_length_a 8.7470(17)
_cell_length_b 26.028(5)
_cell_length_c 15.665(3)
_cell_measurement_reflns_used 7807
_cell_measurement_temperature 298(2)
_cell_measurement_theta_max 23.25
_cell_measurement_theta_min 2.70
_cell_volume 3459.4(12)
_computing_cell_refinement CrysalisPro
_computing_data_collection CrysalisPro
_computing_data_reduction CrysalisPro
_computing_molecular_graphics Crystalmaker
_computing_structure_refinement 'SHELXL-97 (Sheldrick, 1997)'
_computing_structure_solution 'SHELXS-97 (Sheldrick, 1990)'
_diffrn_ambient_temperature 298(2)
_diffrn_measured_fraction_theta_full 0.913
_diffrn_measured_fraction_theta_max 0.913
_diffrn_radiation_monochromator graphite
_diffrn_radiation_source 'fine-focus sealed tube'
_diffrn_radiation_type MoK\a
_diffrn_radiation_wavelength 0.71073
_diffrn_reflns_av_R_equivalents 0.0964
_diffrn_reflns_av_sigmaI/netI 0.1329
_diffrn_reflns_limit_h_max 9
_diffrn_reflns_limit_h_min -9
_diffrn_reflns_limit_k_max 22
_diffrn_reflns_limit_k_min -26
_diffrn_reflns_limit_l_max 17
_diffrn_reflns_limit_l_min -17
_diffrn_reflns_number 7814
_diffrn_reflns_theta_full 23.25
_diffrn_reflns_theta_max 23.25
_diffrn_reflns_theta_min 1.55
_exptl_absorpt_coefficient_mu 0.997
_exptl_absorpt_correction_T_max 0.9068
_exptl_absorpt_correction_T_min 0.8254
_exptl_absorpt_correction_type empirical
_exptl_absorpt_process_details sadabs
_exptl_crystal_colour purple
_exptl_crystal_density_diffrn 1.631
_exptl_crystal_density_method 'not measured'
_exptl_crystal_description block
_exptl_crystal_F_000 1744
_exptl_crystal_size_max 0.20
_exptl_crystal_size_mid 0.20
_exptl_crystal_size_min 0.10
_refine_diff_density_max 0.551
_refine_diff_density_min -0.556
_refine_diff_density_rms 0.122
_refine_ls_extinction_method none
_refine_ls_goodness_of_fit_ref 1.026
_refine_ls_hydrogen_treatment constr
_refine_ls_matrix_type full
_refine_ls_number_parameters 452
_refine_ls_number_reflns 4537
_refine_ls_number_restraints 36
_refine_ls_restrained_S_all 1.023
_refine_ls_R_factor_all 0.1552
_refine_ls_R_factor_gt 0.0764
_refine_ls_shift/su_max 0.000
_refine_ls_shift/su_mean 0.000
_refine_ls_structure_factor_coef Fsqd
_refine_ls_weighting_details 'calc w=1/[\s^2^(Fo^2^)+(0.0915P)^2^+20.0673P] where P=(Fo^2^+2Fc^2^)/3'
_refine_ls_weighting_scheme calc
_refine_ls_wR_factor_gt 0.1768
_refine_ls_wR_factor_ref 0.2322
_reflns_number_gt 2494
_reflns_number_total 4537
_reflns_threshold_expression >2sigma(I)
_cod_data_source_file b910490a.txt
_cod_data_source_block 3
_cod_depositor_comments
;
The following automatic conversions were performed:
'_symmetry_cell_setting' value 'Monoclinic' changed to 'monoclinic'
according to '/home/saulius/struct/CIF-dictionaries/cif_core.dic'
dictionary named 'cif_core.dic' version 2.4.1 from 2010-06-29.

Automatic conversion script
Id: cif_fix_enum 1527 2010-12-29 10:47:43Z saulius 
;
_cod_original_sg_symbol_H-M P2(1)/n
_cod_database_code 7201409

loop_
_symmetry_equiv_pos_as_xyz
'x, y, z'
'-x+1/2, y+1/2, -z+1/2'
'-x, -y, -z'
'x-1/2, -y-1/2, z-1/2'

loop_
_atom_site_label
_atom_site_type_symbol
_atom_site_fract_x
_atom_site_fract_y
_atom_site_fract_z
_atom_site_U_iso_or_equiv
_atom_site_adp_type
_atom_site_occupancy
_atom_site_symmetry_multiplicity
_atom_site_calc_flag
_atom_site_refinement_flags
_atom_site_disorder_assembly
_atom_site_disorder_group
Co1 Co 0.63407(17) 0.48701(5) 0.25060(9) 0.0241(4) Uani 1 1 d . . .
Cr2 Cr 1.1282(2) 0.36577(6) 0.24233(11) 0.0240(5) Uani 1 1 d . . .
K3 K 1.4446(3) 0.17603(9) 0.22997(17) 0.0390(7) Uani 1 1 d . A .
O1 O 1.1758(8) 0.3142(3) 0.1626(5) 0.0288(17) Uani 1 1 d . A .
O2 O 1.0743(8) 0.3056(3) 0.3047(5) 0.0307(18) Uani 1 1 d . . .
C3 C 1.1571(12) 0.2667(4) 0.1869(7) 0.034(3) Uani 1 1 d . . .
C4 C 1.0853(13) 0.2626(4) 0.2675(7) 0.033(3) Uani 1 1 d . A .
O5 O 1.1880(9) 0.2285(3) 0.1489(5) 0.039(2) Uani 1 1 d . A .
O6 O 1.0457(10) 0.2205(3) 0.2914(5) 0.047(2) Uani 1 1 d . . .
O7 O 1.1949(8) 0.4232(2) 0.1751(4) 0.0282(17) Uani 1 1 d . . .
O8 O 1.3514(8) 0.3706(2) 0.3131(4) 0.0261(17) Uani 1 1 d . . .
C9 C 1.3343(13) 0.4388(4) 0.2082(7) 0.027(3) Uani 1 1 d . . .
C10 C 1.4260(12) 0.4074(4) 0.2902(6) 0.020(2) Uani 1 1 d . . .
O11 O 1.3994(8) 0.4758(2) 0.1839(4) 0.0254(17) Uani 1 1 d . . .
O12 O 1.5622(8) 0.4227(2) 0.3260(5) 0.0290(18) Uani 1 1 d . . .
O13 O 0.9078(8) 0.3748(2) 0.1726(4) 0.0255(17) Uani 1 1 d . . .
O14 O 1.0655(8) 0.4171(2) 0.3226(4) 0.0269(17) Uani 1 1 d . . .
C15 C 0.8367(12) 0.4097(4) 0.2030(7) 0.027(3) Uani 1 1 d . . .
C16 C 0.9258(13) 0.4356(4) 0.2914(7) 0.025(3) Uani 1 1 d . . .
O17 O 0.7016(8) 0.4269(2) 0.1710(5) 0.0288(18) Uani 1 1 d . . .
O18 O 0.8617(8) 0.4704(2) 0.3225(4) 0.0260(17) Uani 1 1 d . . .
C19 C 0.6327(12) 0.5272(4) 0.4250(7) 0.033(3) Uani 1 1 d . . .
H19 H 0.6583 0.4929 0.4374 0.049 Uiso 1 1 calc R . .
N20 N 0.6141(9) 0.5434(3) 0.3411(6) 0.025(2) Uani 1 1 d . . .
C21 C 0.5753(12) 0.5925(4) 0.3235(7) 0.027(3) Uani 1 1 d . . .
C22 C 0.5452(12) 0.6257(4) 0.3890(7) 0.029(3) Uani 1 1 d . . .
H22 H 0.5131 0.6593 0.3745 0.043 Uiso 1 1 calc R . .
C23 C 0.5630(13) 0.6088(4) 0.4732(7) 0.032(3) Uani 1 1 d . . .
H23 H 0.5406 0.6302 0.5161 0.048 Uiso 1 1 calc R . .
C24 C 0.6160(12) 0.5584(4) 0.4934(7) 0.029(3) Uani 1 1 d . . .
H24 H 0.6392 0.5464 0.5510 0.044 Uiso 1 1 calc R . .
N25 N 0.5630(10) 0.6127(3) 0.2405(5) 0.029(2) Uani 1 1 d . . .
H25 H 0.5170 0.6421 0.2323 0.043 Uiso 1 1 calc R . .
C26 C 0.6104(13) 0.5945(4) 0.1684(7) 0.028(3) Uani 1 1 d . . .
N27 N 0.6452(10) 0.5460(3) 0.1594(6) 0.026(2) Uani 1 1 d . . .
C28 C 0.6856(15) 0.5322(4) 0.0849(7) 0.044(3) Uani 1 1 d . . .
H28 H 0.7084 0.4978 0.0779 0.065 Uiso 1 1 calc R . .
C29 C 0.6950(17) 0.5645(5) 0.0207(9) 0.058(4) Uani 1 1 d . . .
H29 H 0.7228 0.5527 -0.0294 0.087 Uiso 1 1 calc R . .
C30 C 0.6626(17) 0.6162(5) 0.0295(8) 0.057(4) Uani 1 1 d . . .
H30 H 0.6713 0.6397 -0.0138 0.086 Uiso 1 1 calc R . .
C31 C 0.6174(16) 0.6319(4) 0.1037(8) 0.050(4) Uani 1 1 d . . .
H31 H 0.5922 0.6661 0.1111 0.076 Uiso 1 1 calc R . .
O40A O 1.3552(16) 0.1073(5) 0.3485(9) 0.047(4) Uiso 0.621(9) 1 d PD A 1
C41A C 1.389(3) 0.1164(7) 0.4403(12) 0.056(7) Uiso 0.621(9) 1 d PD A 1
H41A H 1.4958 0.1056 0.4680 0.067 Uiso 0.621(9) 1 calc PR A 1
H41B H 1.3168 0.0974 0.4665 0.067 Uiso 0.621(9) 1 calc PR A 1
C42A C 1.371(2) 0.1729(7) 0.4528(15) 0.059(6) Uiso 0.621(9) 1 d PD A 1
H42A H 1.2649 0.1838 0.4245 0.071 Uiso 0.621(9) 1 calc PR A 1
H42B H 1.3915 0.1810 0.5150 0.071 Uiso 0.621(9) 1 calc PR A 1
O43A O 1.4816(15) 0.1985(5) 0.4145(9) 0.044(4) Uiso 0.621(9) 1 d PD A 1
C44A C 1.486(3) 0.2525(7) 0.4337(16) 0.066(8) Uiso 0.621(9) 1 d PD A 1
H44A H 1.5114 0.2582 0.4968 0.079 Uiso 0.621(9) 1 calc PR A 1
H44B H 1.3841 0.2681 0.4081 0.079 Uiso 0.621(9) 1 calc PR A 1
C45A C 1.610(2) 0.2750(8) 0.3942(11) 0.051(6) Uiso 0.621(9) 1 d PD A 1
H45A H 1.6248 0.3110 0.4096 0.061 Uiso 0.621(9) 1 calc PR A 1
H45B H 1.7092 0.2573 0.4165 0.061 Uiso 0.621(9) 1 calc PR A 1
O46A O 1.5600(15) 0.2693(5) 0.3005(8) 0.034(3) Uiso 0.621(9) 1 d PD A 1
C47A C 1.660(2) 0.2946(7) 0.2550(13) 0.042(6) Uiso 0.621(9) 1 d PD A 1
H47A H 1.7632 0.2783 0.2686 0.051 Uiso 0.621(9) 1 calc PR A 1
H47B H 1.6740 0.3302 0.2735 0.051 Uiso 0.621(9) 1 calc PR A 1
C48A C 1.589(3) 0.2919(7) 0.1586(13) 0.058(6) Uiso 0.621(9) 1 d PD A 1
H48A H 1.4801 0.3030 0.1460 0.069 Uiso 0.621(9) 1 calc PR A 1
H48B H 1.6458 0.3144 0.1275 0.069 Uiso 0.621(9) 1 calc PR A 1
O49A O 1.5976(15) 0.2404(4) 0.1305(9) 0.037(3) Uiso 0.621(9) 1 d PD A 1
C50A C 1.518(3) 0.2344(8) 0.0398(13) 0.065(7) Uiso 0.621(9) 1 d PD A 1
H50A H 1.5637 0.2567 0.0031 0.078 Uiso 0.621(9) 1 calc PR A 1
H50B H 1.4069 0.2428 0.0306 0.078 Uiso 0.621(9) 1 calc PR A 1
C51A C 1.538(3) 0.1797(7) 0.0187(15) 0.057(7) Uiso 0.621(9) 1 d PD A 1
H51A H 1.5042 0.1747 -0.0444 0.068 Uiso 0.621(9) 1 calc PR A 1
H51B H 1.6492 0.1707 0.0371 0.068 Uiso 0.621(9) 1 calc PR A 1
O52A O 1.4507(14) 0.1469(5) 0.0612(8) 0.043(4) Uiso 0.621(9) 1 d PD A 1
C53A C 1.479(2) 0.0940(6) 0.0500(13) 0.040(5) Uiso 0.621(9) 1 d PD A 1
H53A H 1.5893 0.0862 0.0740 0.048 Uiso 0.621(9) 1 calc PR A 1
H53B H 1.4521 0.0854 -0.0121 0.048 Uiso 0.621(9) 1 calc PR A 1
C54A C 1.379(2) 0.0636(8) 0.0968(10) 0.045(5) Uiso 0.621(9) 1 d PD A 1
H54A H 1.2691 0.0718 0.0730 0.054 Uiso 0.621(9) 1 calc PR A 1
H54B H 1.3938 0.0272 0.0882 0.054 Uiso 0.621(9) 1 calc PR A 1
O55A O 1.4231(14) 0.0755(4) 0.1875(8) 0.038(3) Uiso 0.621(9) 1 d PD A 1
C56A C 1.342(3) 0.0443(7) 0.2359(12) 0.036(7) Uiso 0.621(9) 1 d PD A 1
H56A H 1.3627 0.0084 0.2262 0.043 Uiso 0.621(9) 1 calc PR A 1
H56B H 1.2297 0.0501 0.2154 0.043 Uiso 0.621(9) 1 calc PR A 1
C57A C 1.394(2) 0.0561(6) 0.3325(11) 0.039(5) Uiso 0.621(9) 1 d PD A 1
H57A H 1.3419 0.0328 0.3648 0.047 Uiso 0.621(9) 1 calc PR A 1
H57B H 1.5065 0.0511 0.3528 0.047 Uiso 0.621(9) 1 calc PR A 1
O40B O 1.328(3) 0.0893(8) 0.2888(15) 0.051(6) Uiso 0.379(9) 1 d PD A 2
C41B C 1.341(4) 0.0824(12) 0.3798(17) 0.057(10) Uiso 0.379(9) 1 d PD A 2
H41C H 1.4419 0.0669 0.4069 0.069 Uiso 0.379(9) 1 calc PR A 2
H41D H 1.2587 0.0591 0.3878 0.069 Uiso 0.379(9) 1 calc PR A 2
C42B C 1.326(4) 0.1318(11) 0.423(3) 0.059(11) Uiso 0.379(9) 1 d PD A 2
H42C H 1.2212 0.1460 0.4004 0.071 Uiso 0.379(9) 1 calc PR A 2
H42D H 1.3416 0.1267 0.4861 0.071 Uiso 0.379(9) 1 calc PR A 2
O43B O 1.442(3) 0.1661(9) 0.4060(15) 0.056(7) Uiso 0.379(9) 1 d PD A 2
C44B C 1.428(4) 0.2143(11) 0.446(3) 0.077(13) Uiso 0.379(9) 1 d PD A 2
H44C H 1.4407 0.2099 0.5091 0.093 Uiso 0.379(9) 1 calc PR A 2
H44D H 1.3246 0.2289 0.4217 0.093 Uiso 0.379(9) 1 calc PR A 2
C45B C 1.554(4) 0.2496(11) 0.4294(17) 0.032(8) Uiso 0.379(9) 1 d PD A 2
H45C H 1.5466 0.2827 0.4564 0.039 Uiso 0.379(9) 1 calc PR A 2
H45D H 1.6570 0.2352 0.4555 0.039 Uiso 0.379(9) 1 calc PR A 2
O46B O 1.536(3) 0.2559(8) 0.3380(15) 0.046(6) Uiso 0.379(9) 1 d PD A 2
C47B C 1.650(4) 0.2878(12) 0.3139(19) 0.051(9) Uiso 0.379(9) 1 d PD A 2
H47C H 1.7508 0.2704 0.3279 0.061 Uiso 0.379(9) 1 calc PR A 2
H47D H 1.6608 0.3192 0.3484 0.061 Uiso 0.379(9) 1 calc PR A 2
C48B C 1.607(4) 0.3014(9) 0.2180(18) 0.027(7) Uiso 0.379(9) 1 d PD A 2
H48C H 1.5019 0.3158 0.2009 0.032 Uiso 0.379(9) 1 calc PR A 2
H48D H 1.6813 0.3260 0.2047 0.032 Uiso 0.379(9) 1 calc PR A 2
O49B O 1.615(3) 0.2535(8) 0.1734(15) 0.046(6) Uiso 0.379(9) 1 d PD A 2
C50B C 1.559(5) 0.2655(12) 0.0817(17) 0.063(11) Uiso 0.379(9) 1 d PD A 2
H50C H 1.6198 0.2935 0.0658 0.076 Uiso 0.379(9) 1 calc PR A 2
H50D H 1.4492 0.2759 0.0692 0.076 Uiso 0.379(9) 1 calc PR A 2
C51B C 1.576(4) 0.2185(11) 0.030(2) 0.052(10) Uiso 0.379(9) 1 d PD A 2
H51C H 1.5498 0.2263 -0.0320 0.063 Uiso 0.379(9) 1 calc PR A 2
H51D H 1.6841 0.2064 0.0470 0.063 Uiso 0.379(9) 1 calc PR A 2
O52B O 1.473(3) 0.1799(8) 0.0483(15) 0.046(6) Uiso 0.379(9) 1 d PD A 2
C53B C 1.497(4) 0.1323(9) 0.010(2) 0.056(10) Uiso 0.379(9) 1 d PD A 2
H53C H 1.6044 0.1209 0.0323 0.068 Uiso 0.379(9) 1 calc PR A 2
H53D H 1.4780 0.1362 -0.0538 0.068 Uiso 0.379(9) 1 calc PR A 2
C54B C 1.387(4) 0.0941(11) 0.0303(17) 0.048(10) Uiso 0.379(9) 1 d PD A 2
H54C H 1.2786 0.1057 0.0095 0.058 Uiso 0.379(9) 1 calc PR A 2
H54D H 1.3978 0.0615 0.0025 0.058 Uiso 0.379(9) 1 calc PR A 2
O55B O 1.426(3) 0.0886(9) 0.1236(15) 0.055(7) Uiso 0.379(9) 1 d PD A 2
C56B C 1.345(5) 0.0478(13) 0.156(2) 0.071(12) Uiso 0.379(9) 1 d PD A 2
H56C H 1.3717 0.0154 0.1327 0.085 Uiso 0.379(9) 1 calc PR A 2
H56D H 1.2318 0.0528 0.1341 0.085 Uiso 0.379(9) 1 calc PR A 2
C57B C 1.384(6) 0.0452(14) 0.254(2) 0.08(2) Uiso 0.379(9) 1 d PD A 2
H57C H 1.3366 0.0148 0.2723 0.101 Uiso 0.379(9) 1 calc PR A 2
H57D H 1.4974 0.0427 0.2762 0.101 Uiso 0.379(9) 1 calc PR A 2

loop_
_atom_site_aniso_label
_atom_site_aniso_U_11
_atom_site_aniso_U_22
_atom_site_aniso_U_33
_atom_site_aniso_U_23
_atom_site_aniso_U_13
_atom_site_aniso_U_12
Co1 0.0277(9) 0.0234(8) 0.0220(8) -0.0011(6) 0.0076(6) 0.0001(6)
Cr2 0.0272(10) 0.0225(9) 0.0237(10) -0.0022(7) 0.0088(8) 0.0005(7)
K3 0.0480(17) 0.0290(14) 0.0402(17) -0.0005(11) 0.0108(13) 0.0003(12)
O1 0.032(4) 0.030(5) 0.027(4) -0.002(3) 0.012(3) 0.008(3)
O2 0.025(4) 0.027(4) 0.041(5) 0.000(3) 0.009(4) -0.010(3)
C3 0.027(7) 0.029(7) 0.035(7) -0.004(6) -0.014(5) 0.005(5)
C4 0.041(7) 0.030(7) 0.022(7) -0.017(5) -0.003(5) 0.009(5)
O5 0.050(5) 0.027(5) 0.039(5) -0.019(4) 0.007(4) 0.008(3)
O6 0.080(6) 0.010(4) 0.047(6) 0.000(3) 0.008(5) -0.008(4)
O7 0.026(5) 0.034(4) 0.023(4) -0.001(3) 0.002(4) -0.001(3)
O8 0.030(4) 0.025(4) 0.025(4) 0.001(3) 0.010(3) -0.004(3)
C9 0.039(8) 0.031(7) 0.012(6) 0.002(5) 0.009(5) 0.012(5)
C10 0.024(6) 0.022(6) 0.015(5) -0.003(4) 0.009(5) 0.006(5)
O11 0.027(4) 0.027(4) 0.025(4) 0.009(3) 0.010(3) 0.001(3)
O12 0.024(4) 0.031(4) 0.032(5) -0.003(3) 0.007(4) -0.001(3)
O13 0.028(4) 0.026(4) 0.023(4) -0.012(3) 0.007(3) 0.004(3)
O14 0.026(4) 0.032(4) 0.023(4) -0.007(3) 0.006(3) -0.002(3)
C15 0.013(6) 0.042(7) 0.026(6) 0.009(5) 0.002(5) -0.008(5)
C16 0.039(7) 0.019(6) 0.019(6) -0.005(4) 0.007(5) -0.016(5)
O17 0.033(5) 0.028(4) 0.026(4) -0.005(3) 0.008(4) -0.006(3)
O18 0.025(4) 0.024(4) 0.030(4) -0.012(3) 0.008(3) 0.001(3)
C19 0.036(7) 0.023(6) 0.038(7) 0.006(5) 0.006(6) -0.002(5)
N20 0.023(5) 0.026(5) 0.030(5) 0.002(4) 0.012(4) -0.002(4)
C21 0.029(7) 0.027(7) 0.024(6) 0.000(5) 0.006(5) 0.000(5)
C22 0.030(6) 0.019(6) 0.036(7) 0.000(5) 0.006(5) 0.005(4)
C23 0.043(7) 0.025(6) 0.029(7) -0.007(5) 0.009(6) -0.002(5)
C24 0.036(7) 0.036(7) 0.017(6) -0.005(5) 0.007(5) -0.003(5)
N25 0.037(5) 0.027(5) 0.027(5) 0.011(4) 0.014(4) 0.009(4)
C26 0.037(7) 0.034(7) 0.015(6) -0.003(5) 0.009(5) -0.003(5)
N27 0.031(5) 0.022(5) 0.028(5) -0.002(4) 0.012(4) -0.003(4)
C28 0.088(10) 0.020(6) 0.024(7) -0.001(5) 0.014(7) 0.008(6)
C29 0.102(12) 0.032(8) 0.046(9) -0.002(6) 0.029(8) 0.009(7)
C30 0.084(11) 0.060(10) 0.033(8) 0.011(6) 0.025(8) -0.005(7)
C31 0.094(11) 0.028(7) 0.038(8) 0.017(5) 0.033(8) 0.015(6)

loop_
_atom_type_symbol
_atom_type_description
_atom_type_scat_dispersion_real
_atom_type_scat_dispersion_imag
_atom_type_scat_source
C C 0.0033 0.0016 'International Tables Vol C Tables 4.2.6.8 and 6.1.1.4'
H H 0.0000 0.0000 'International Tables Vol C Tables 4.2.6.8 and 6.1.1.4'
N N 0.0061 0.0033 'International Tables Vol C Tables 4.2.6.8 and 6.1.1.4'
O O 0.0106 0.0060 'International Tables Vol C Tables 4.2.6.8 and 6.1.1.4'
K K 0.2009 0.2494 'International Tables Vol C Tables 4.2.6.8 and 6.1.1.4'
Cr Cr 0.3209 0.6236 'International Tables Vol C Tables 4.2.6.8 and 6.1.1.4'
Co Co 0.3494 0.9721 'International Tables Vol C Tables 4.2.6.8 and 6.1.1.4'

loop_
_geom_angle_atom_site_label_1
_geom_angle_atom_site_label_2
_geom_angle_atom_site_label_3
_geom_angle
_geom_angle_site_symmetry_1
_geom_angle_site_symmetry_3
_geom_angle_publ_flag
N20 Co1 O18 90.3(3) . . ?
N20 Co1 O11 101.9(3) . 1_455 ?
O18 Co1 O11 159.7(3) . 1_455 ?
N20 Co1 N27 88.5(3) . . ?
O18 Co1 N27 108.8(3) . . ?
O11 Co1 N27 88.0(3) 1_455 . ?
N20 Co1 O17 168.9(3) . . ?
O18 Co1 O17 78.6(3) . . ?
O11 Co1 O17 89.0(3) 1_455 . ?
N27 Co1 O17 94.1(3) . . ?
N20 Co1 O12 95.0(3) . 1_455 ?
O18 Co1 O12 85.0(3) . 1_455 ?
O11 Co1 O12 77.9(3) 1_455 1_455 ?
N27 Co1 O12 165.8(3) . 1_455 ?
O17 Co1 O12 85.1(2) . 1_455 ?
O1 Cr2 O2 83.3(3) . . ?
O1 Cr2 O13 93.4(3) . . ?
O2 Cr2 O13 92.8(3) . . ?
O1 Cr2 O7 92.4(3) . . ?
O2 Cr2 O7 175.3(3) . . ?
O13 Cr2 O7 89.4(3) . . ?
O1 Cr2 O8 93.8(3) . . ?
O2 Cr2 O8 95.4(3) . . ?
O13 Cr2 O8 169.6(3) . . ?
O7 Cr2 O8 82.8(3) . . ?
O1 Cr2 O14 176.4(3) . . ?
O2 Cr2 O14 94.8(3) . . ?
O13 Cr2 O14 83.6(3) . . ?
O7 Cr2 O14 89.6(3) . . ?
O8 Cr2 O14 89.4(3) . . ?
O5 K3 O46B 89.4(5) . . ?
O5 K3 O55A 112.3(3) . . ?
O46B K3 O55A 154.5(5) . . ?
O5 K3 O40B 104.2(5) . . ?
O46B K3 O40B 120.5(7) . . ?
O55A K3 O40B 43.1(6) . . ?
O5 K3 O46A 85.6(3) . . ?
O46B K3 O46A 15.9(5) . . ?
O55A K3 O46A 162.0(4) . . ?
O40B K3 O46A 136.4(6) . . ?
O5 K3 O52A 84.0(3) . . ?
O46B K3 O52A 138.2(6) . . ?
O55A K3 O52A 60.9(4) . . ?
O40B K3 O52A 101.1(5) . . ?
O46A K3 O52A 122.3(4) . . ?
O5 K3 O43B 108.2(5) . . ?
O46B K3 O43B 61.1(7) . . ?
O55A K3 O43B 97.9(5) . . ?
O40B K3 O43B 59.6(7) . . ?
O46A K3 O43B 77.0(5) . . ?
O52A K3 O43B 158.7(5) . . ?
O5 K3 O49B 86.0(5) . . ?
O46B K3 O49B 62.5(7) . . ?
O55A K3 O49B 129.5(5) . . ?
O40B K3 O49B 169.1(6) . . ?
O46A K3 O49B 46.8(5) . . ?
O52A K3 O49B 75.9(5) . . ?
O43B K3 O49B 121.3(7) . . ?
O5 K3 O55B 102.2(5) . . ?
O46B K3 O55B 166.5(7) . . ?
O55A K3 O55B 22.2(5) . . ?
O40B K3 O55B 63.6(7) . . ?
O46A K3 O55B 156.5(5) . . ?
O52A K3 O55B 38.8(5) . . ?
O43B K3 O55B 120.1(6) . . ?
O49B K3 O55B 111.0(6) . . ?
O5 K3 O40A 107.6(3) . . ?
O46B K3 O40A 99.4(6) . . ?
O55A K3 O40A 62.2(4) . . ?
O40B K3 O40A 21.1(5) . . ?
O46A K3 O40A 115.3(4) . . ?
O52A K3 O40A 121.9(4) . . ?
O43B K3 O40A 38.5(6) . . ?
O49B K3 O40A 157.8(5) . . ?
O55B K3 O40A 83.8(5) . . ?
O5 K3 O49A 83.7(3) . . ?
O46B K3 O49A 77.3(5) . . ?
O55A K3 O49A 116.8(4) . . ?
O40B K3 O49A 160.0(5) . . ?
O46A K3 O49A 61.6(4) . . ?
O52A K3 O49A 61.0(4) . . ?
O43B K3 O49A 136.0(6) . . ?
O49B K3 O49A 15.0(4) . . ?
O55B K3 O49A 96.9(5) . . ?
O40A K3 O49A 168.3(4) . . ?
O5 K3 O43A 104.4(3) . . ?
O46B K3 O43A 42.8(6) . . ?
O55A K3 O43A 115.3(4) . . ?
O40B K3 O43A 77.9(5) . . ?
O46A K3 O43A 58.6(4) . . ?
O52A K3 O43A 171.6(4) . . ?
O43B K3 O43A 18.3(4) . . ?
O49B K3 O43A 103.5(5) . . ?
O55B K3 O43A 137.4(5) . . ?
O40A K3 O43A 56.7(4) . . ?
O49A K3 O43A 118.5(4) . . ?
C3 O1 Cr2 113.7(7) . . ?
C4 O2 Cr2 114.7(8) . . ?
O5 C3 O1 124.4(11) . . ?
O5 C3 C4 121.7(10) . . ?
O1 C3 C4 113.9(9) . . ?
O5 C3 K3 44.8(5) . . ?
O1 C3 K3 124.9(7) . . ?
C4 C3 K3 102.6(6) . . ?
O6 C4 O2 125.5(11) . . ?
O6 C4 C3 120.6(9) . . ?
O2 C4 C3 113.9(10) . . ?
C3 O5 K3 116.4(6) . . ?
C9 O7 Cr2 113.5(6) . . ?
C10 O8 Cr2 113.2(6) . . ?
O11 C9 O7 126.6(9) . . ?
O11 C9 C10 118.7(10) . . ?
O7 C9 C10 114.7(9) . . ?
O12 C10 O8 128.1(9) . . ?
O12 C10 C9 116.3(9) . . ?
O8 C10 C9 115.6(9) . . ?
C9 O11 Co1 115.4(6) . 1_655 ?
C10 O12 Co1 111.2(6) . 1_655 ?
C15 O13 Cr2 112.4(6) . . ?
C16 O14 Cr2 112.9(6) . . ?
O17 C15 O13 127.8(10) . . ?
O17 C15 C16 114.8(10) . . ?
O13 C15 C16 117.4(9) . . ?
O18 C16 O14 127.3(9) . . ?
O18 C16 C15 119.5(10) . . ?
O14 C16 C15 113.2(9) . . ?
C15 O17 Co1 113.0(7) . . ?
C16 O18 Co1 114.1(6) . . ?
N20 C19 C24 124.2(10) . . ?
C21 N20 C19 117.6(9) . . ?
C21 N20 Co1 126.5(7) . . ?
C19 N20 Co1 115.7(7) . . ?
N20 C21 N25 121.1(9) . . ?
N20 C21 C22 121.2(9) . . ?
N25 C21 C22 117.7(9) . . ?
C23 C22 C21 120.5(9) . . ?
C22 C23 C24 118.3(10) . . ?
C19 C24 C23 117.8(10) . . ?
C26 N25 C21 132.1(9) . . ?
N27 C26 N25 122.7(9) . . ?
N27 C26 C31 122.2(10) . . ?
N25 C26 C31 115.1(10) . . ?
C26 N27 C28 117.6(9) . . ?
C26 N27 Co1 125.1(7) . . ?
C28 N27 Co1 117.3(7) . . ?
C29 C28 N27 124.5(11) . . ?
C28 C29 C30 119.1(12) . . ?
C31 C30 C29 118.6(12) . . ?
C30 C31 C26 118.0(11) . . ?
C57A O40A C41A 109.8(14) . . ?
C57A O40A K3 111.4(11) . . ?
C41A O40A K3 122.6(11) . . ?
O40A C41A C42A 107.1(16) . . ?
O43A C42A C41A 107.6(16) . . ?
C42A O43A C44A 110.8(15) . . ?
C42A O43A K3 113.9(12) . . ?
C44A O43A K3 113.5(12) . . ?
O43A C44A C45A 106.2(17) . . ?
O46A C45A C44A 108.2(17) . . ?
C47A O46A C45A 113.2(14) . . ?
C47A O46A K3 114.8(10) . . ?
C45A O46A K3 119.5(10) . . ?
O46A C47A C48A 109.2(16) . . ?
O49A C48A C47A 108.6(16) . . ?
C48A O49A C50A 111.1(14) . . ?
C48A O49A K3 108.7(12) . . ?
C50A O49A K3 107.5(12) . . ?
O49A C50A C51A 105.6(17) . . ?
O49A C50A K3 49.8(9) . . ?
C51A C50A K3 80.3(12) . . ?
O52A C51A C50A 111.4(18) . . ?
C51A O52A C53A 113.4(14) . . ?
C51A O52A K3 115.1(11) . . ?
C53A O52A K3 115.4(10) . . ?
O52A C53A C54A 108.3(15) . . ?
O55A C54A C53A 109.3(15) . . ?
C56A O55A C54A 111.5(13) . . ?
C56A O55A K3 116.0(10) . . ?
C54A O55A K3 116.4(11) . . ?
O55A C56A C57A 111.0(16) . . ?
O55A C56A K3 43.0(7) . . ?
C57A C56A K3 79.2(9) . . ?
O40A C57A C56A 110.3(14) . . ?
C57B O40B C41B 110(2) . . ?
C57B O40B K3 111(2) . . ?
C41B O40B K3 120.2(19) . . ?
O40B C41B C42B 111(3) . . ?
O43B C42B C41B 108(3) . . ?
C44B O43B C42B 109(2) . . ?
C44B O43B K3 112(2) . . ?
C42B O43B K3 115(2) . . ?
O43B C44B C45B 108(3) . . ?
O46B C45B C44B 110(3) . . ?
C45B O46B C47B 115(2) . . ?
C45B O46B K3 119.6(16) . . ?
C47B O46B K3 114.1(19) . . ?
O46B C47B C48B 113(2) . . ?
O46B C47B K3 44.2(14) . . ?
C48B C47B K3 80.8(15) . . ?
O49B C48B C47B 105(2) . . ?
C50B O49B C48B 105(2) . . ?
C50B O49B K3 113.4(19) . . ?
C48B O49B K3 112.4(16) . . ?
O49B C50B C51B 108(3) . . ?
O52B C51B C50B 109(3) . . ?
C53B O52B C51B 112(2) . . ?
C53B O52B K3 116.3(19) . . ?
C51B O52B K3 115.1(17) . . ?
O52B C53B C54B 109(2) . . ?
O55B C54B C53B 107(3) . . ?
C54B O55B C56B 115(2) . . ?
C54B O55B K3 119.6(17) . . ?
C56B O55B K3 111(2) . . ?
O55B C56B C57B 113(3) . . ?
O40B C57B C56B 110(3) . . ?
O40B C57B K3 47.2(18) . . ?
C56B C57B K3 81(2) . . ?

loop_
_geom_bond_atom_site_label_1
_geom_bond_atom_site_label_2
_geom_bond_distance
_geom_bond_site_symmetry_2
_geom_bond_publ_flag
Co1 N20 2.077(8) . ?
Co1 O18 2.081(7) . ?
Co1 O11 2.085(7) 1_455 ?
Co1 N27 2.114(8) . ?
Co1 O17 2.171(7) . ?
Co1 O12 2.225(7) 1_455 ?
Cr2 O1 1.947(7) . ?
Cr2 O2 1.964(7) . ?
Cr2 O13 1.986(7) . ?
Cr2 O7 1.995(7) . ?
Cr2 O8 2.001(7) . ?
Cr2 O14 2.001(7) . ?
K3 O5 2.670(8) . ?
K3 O46B 2.68(2) . ?
K3 O55A 2.697(12) . ?
K3 O40B 2.73(2) . ?
K3 O46A 2.754(12) . ?
K3 O52A 2.763(13) . ?
K3 O43B 2.77(2) . ?
K3 O49B 2.78(2) . ?
K3 O55B 2.80(2) . ?
K3 O40A 2.823(14) . ?
K3 O49A 2.835(13) . ?
K3 O43A 2.890(14) . ?
O1 C3 1.316(12) . ?
O2 C4 1.277(12) . ?
C3 O5 1.221(12) . ?
C3 C4 1.545(16) . ?
C4 O6 1.234(13) . ?
O7 C9 1.270(12) . ?
O8 C10 1.260(11) . ?
C9 O11 1.226(12) . ?
C9 C10 1.568(13) . ?
C10 O12 1.252(11) . ?
O11 Co1 2.085(7) 1_655 ?
O12 Co1 2.225(7) 1_655 ?
O13 C15 1.258(12) . ?
O14 C16 1.295(12) . ?
C15 O17 1.249(11) . ?
C15 C16 1.567(14) . ?
C16 O18 1.225(12) . ?
C19 N20 1.351(13) . ?
C19 C24 1.380(14) . ?
N20 C21 1.335(12) . ?
C21 N25 1.382(13) . ?
C21 C22 1.414(14) . ?
C22 C23 1.362(14) . ?
C23 C24 1.402(14) . ?
N25 C26 1.378(13) . ?
C26 N27 1.316(12) . ?
C26 C31 1.417(15) . ?
N27 C28 1.348(13) . ?
C28 C29 1.328(16) . ?
C29 C30 1.388(17) . ?
C30 C31 1.378(16) . ?
O40A C57A 1.413(15) . ?
O40A C41A 1.415(16) . ?
C41A C42A 1.497(17) . ?
C42A O43A 1.420(16) . ?
O43A C44A 1.436(16) . ?
C44A C45A 1.495(18) . ?
C45A O46A 1.434(16) . ?
O46A C47A 1.421(16) . ?
C47A C48A 1.489(17) . ?
C48A O49A 1.420(16) . ?
O49A C50A 1.431(16) . ?
C50A C51A 1.484(17) . ?
C51A O52A 1.416(16) . ?
O52A C53A 1.417(15) . ?
C53A C54A 1.493(17) . ?
C54A O55A 1.412(15) . ?
O55A C56A 1.413(16) . ?
C56A C57A 1.501(17) . ?
O40B C57B 1.41(2) . ?
O40B C41B 1.415(19) . ?
C41B C42B 1.476(19) . ?
C42B O43B 1.431(19) . ?
O43B C44B 1.425(19) . ?
C44B C45B 1.505(19) . ?
C45B O46B 1.412(18) . ?
O46B C47B 1.419(19) . ?
C47B C48B 1.500(19) . ?
C48B O49B 1.438(18) . ?
O49B C50B 1.434(19) . ?
C50B C51B 1.491(19) . ?
C51B O52B 1.423(19) . ?
O52B C53B 1.417(19) . ?
C53B C54B 1.475(19) . ?
C54B O55B 1.424(18) . ?
O55B C56B 1.436(19) . ?
C56B C57B 1.49(2) . ?
